data_4121609
loop_
_publ_author_name
'Parker, Sarah E.'
'B\"orgel, Jonas'
'Ritter, Tobias'

_publ_section_title
;
 1,2-selective hydrosilylation of conjugated dienes.
;
_journal_issue 13
_journal_name_full 'Journal of the American Chemical Society'
_journal_page_first 4857
_journal_page_last 4860
_journal_paper_doi 10.1021/ja5008596
_journal_volume 136
_journal_year 2014
_chemical_formula_sum 'C21 H47 Mg0.5 N O3 P Pt Si'
_chemical_formula_weight 627.90
_chemical_name_systematic
; 
 ? 
;
_space_group_IT_number 130
_symmetry_cell_setting tetragonal
_symmetry_space_group_name_Hall '-P 4a 2ac'
_symmetry_space_group_name_H-M 'P 4/n c c :2'
_atom_sites_solution_hydrogens geom
_atom_sites_solution_primary direct
_atom_sites_solution_secondary difmap
_audit_creation_method SHELXL-97
_cell_angle_alpha 90.00
_cell_angle_beta 90.00
_cell_angle_gamma 90.00
_cell_formula_units_Z 16
_cell_length_a 31.918(4)
_cell_length_b 31.918(4)
_cell_length_c 12.5758(18)
_cell_measurement_reflns_used 9941
_cell_measurement_temperature 100(1)
_cell_measurement_theta_max 24.95
_cell_measurement_theta_min 2.16
_cell_volume 12812(3)
_computing_cell_refinement 'SAINT 7.46A (Bruker-AXS, 2009)'
_computing_data_collection 'APEX2 v2009.3.0 (Bruker-AXS, 2009)'
_computing_data_reduction 'SAINT 7.46A (Bruker-AXS, 2009)'
_computing_molecular_graphics 'Bruker SHELXTL'
_computing_publication_material 'Bruker SHELXTL'
_computing_structure_refinement 'SHELXL-97 (Sheldrick, 2008)'
_computing_structure_solution 'SHELXS-97 (Sheldrick, 2008)'
_diffrn_ambient_temperature 100(1)
_diffrn_measured_fraction_theta_full 0.999
_diffrn_measured_fraction_theta_max 0.999
_diffrn_measurement_device_type 'CCD area detector'
_diffrn_measurement_method 'phi and omega scans'
_diffrn_radiation_monochromator graphite
_diffrn_radiation_source 'fine-focus sealed tube'
_diffrn_radiation_type MoK\a
_diffrn_radiation_wavelength 0.71073
_diffrn_reflns_av_R_equivalents 0.0000
_diffrn_reflns_av_sigmaI/netI 0.0224
_diffrn_reflns_limit_h_max 38
_diffrn_reflns_limit_h_min 0
_diffrn_reflns_limit_k_max 26
_diffrn_reflns_limit_k_min 0
_diffrn_reflns_limit_l_max 14
_diffrn_reflns_limit_l_min 0
_diffrn_reflns_number 5672
_diffrn_reflns_theta_full 25.05
_diffrn_reflns_theta_max 25.05
_diffrn_reflns_theta_min 2.02
_exptl_absorpt_coefficient_mu 4.495
_exptl_absorpt_correction_T_max 0.2842
_exptl_absorpt_correction_T_min 0.2316
_exptl_absorpt_correction_type multi-scan
_exptl_absorpt_process_details 'SADABS (Sheldrick, 2009)'
_exptl_crystal_colour colorless
_exptl_crystal_density_diffrn 1.302
_exptl_crystal_density_method 'not measured'
_exptl_crystal_description block
_exptl_crystal_F_000 5072
_exptl_crystal_size_max 0.46
_exptl_crystal_size_mid 0.40
_exptl_crystal_size_min 0.37
_refine_diff_density_max 3.141
_refine_diff_density_min -4.382
_refine_diff_density_rms 0.300
_refine_ls_extinction_method none
_refine_ls_goodness_of_fit_ref 1.159
_refine_ls_hydrogen_treatment constr
_refine_ls_matrix_type full
_refine_ls_number_parameters 247
_refine_ls_number_reflns 5672
_refine_ls_number_restraints 29
_refine_ls_restrained_S_all 1.157
_refine_ls_R_factor_all 0.1165
_refine_ls_R_factor_gt 0.1103
_refine_ls_shift/su_max 0.001
_refine_ls_shift/su_mean 0.000
_refine_ls_structure_factor_coef Fsqd
_refine_ls_weighting_details 'calc w=1/[\s^2^(Fo^2^)+(0.0000P)^2^+1029.1375P] where P=(Fo^2^+2Fc^2^)/3'
_refine_ls_weighting_scheme calc
_refine_ls_wR_factor_gt 0.2360
_refine_ls_wR_factor_ref 0.2381
_reflns_number_gt 5073
_reflns_number_total 5672
_reflns_threshold_expression >2sigma(I)
_cod_data_source_file ja5008596_si_002.cif
_cod_data_source_block mgc-1
_cod_original_sg_symbol_H-M P4/ncc
_cod_original_formula_sum 'C21 H47 Mg0.50 N O3 P Pt Si'
_cod_database_code 4121609

loop_
_symmetry_equiv_pos_as_xyz
'x, y, z'
'-y+1/2, x, z'
'-x+1/2, -y+1/2, z'
'y, -x+1/2, z'
'x+1/2, -y, -z+1/2'
'y+1/2, x+1/2, -z+1/2'
'-x, y+1/2, -z+1/2'
'-y, -x, -z+1/2'
'-x, -y, -z'
'y-1/2, -x, -z'
'x-1/2, y-1/2, -z'
'-y, x-1/2, -z'
'-x-1/2, y, z-1/2'
'-y-1/2, -x-1/2, z-1/2'
'x, -y-1/2, z-1/2'
'y, x, z-1/2'

loop_
_atom_site_label
_atom_site_type_symbol
_atom_site_fract_x
_atom_site_fract_y
_atom_site_fract_z
_atom_site_U_iso_or_equiv
_atom_site_adp_type
_atom_site_occupancy
_atom_site_symmetry_multiplicity
_atom_site_calc_flag
_atom_site_refinement_flags
C1 C 0.2712(7) 0.4641(6) 0.3783(15) 0.045(5) Uani 1 1 d .
C2 C 0.2580(7) 0.5106(5) 0.4033(16) 0.042(5) Uani 1 1 d .
H2A H 0.2321 0.5116 0.4464 0.050 Uiso 1 1 calc R
H2B H 0.2539 0.5269 0.3372 0.050 Uiso 1 1 calc R
C3 C 0.2566(6) 0.4399(6) 0.4751(19) 0.052(6) Uani 1 1 d .
H3A H 0.2655 0.4546 0.5397 0.078 Uiso 1 1 calc R
H3B H 0.2688 0.4117 0.4741 0.078 Uiso 1 1 calc R
H3C H 0.2259 0.4378 0.4742 0.078 Uiso 1 1 calc R
C4 C 0.2508(10) 0.4453(7) 0.2765(16) 0.064(7) Uani 1 1 d .
H4A H 0.2205 0.4423 0.2876 0.095 Uiso 1 1 calc R
H4B H 0.2631 0.4178 0.2616 0.095 Uiso 1 1 calc R
H4C H 0.2558 0.4641 0.2161 0.095 Uiso 1 1 calc R
C5 C 0.3491(7) 0.4940(8) 0.2535(16) 0.050(6) Uani 1 1 d .
C6 C 0.3914(7) 0.5178(8) 0.2685(17) 0.055(6) Uani 1 1 d .
H6A H 0.4135 0.4977 0.2866 0.083 Uiso 1 1 calc R
H6B H 0.3885 0.5383 0.3260 0.083 Uiso 1 1 calc R
H6C H 0.3987 0.5323 0.2024 0.083 Uiso 1 1 calc R
C7 C 0.3547(9) 0.4568(8) 0.1714(18) 0.068(8) Uani 1 1 d .
H7A H 0.3588 0.4683 0.0998 0.101 Uiso 1 1 calc R
H7B H 0.3296 0.4391 0.1722 0.101 Uiso 1 1 calc R
H7C H 0.3791 0.4400 0.1913 0.101 Uiso 1 1 calc R
C8 C 0.3179(8) 0.5254(6) 0.2024(16) 0.049(5) Uani 1 1 d .
H8A H 0.3187 0.5519 0.2414 0.073 Uiso 1 1 calc R
H8B H 0.2895 0.5137 0.2054 0.073 Uiso 1 1 calc R
H8C H 0.3257 0.5303 0.1281 0.073 Uiso 1 1 calc R
C9 C 0.3609(8) 0.4300(7) 0.432(2) 0.054(6) Uani 1 1 d U
C10 C 0.3537(8) 0.4253(7) 0.5511(19) 0.058(7) Uani 1 1 d .
H10A H 0.3240 0.4198 0.5646 0.087 Uiso 1 1 calc R
H10B H 0.3621 0.4512 0.5873 0.087 Uiso 1 1 calc R
H10C H 0.3705 0.4019 0.5781 0.087 Uiso 1 1 calc R
C11 C 0.3475(8) 0.3886(7) 0.377(2) 0.061(5) Uani 1 1 d U
H11A H 0.3660 0.3658 0.4004 0.091 Uiso 1 1 calc R
H11B H 0.3495 0.3918 0.3000 0.091 Uiso 1 1 calc R
H11C H 0.3186 0.3819 0.3970 0.091 Uiso 1 1 calc R
C12 C 0.4079(8) 0.4374(7) 0.415(2) 0.061(5) Uani 1 1 d .
H12A H 0.4146 0.4668 0.4295 0.091 Uiso 1 1 calc R
H12B H 0.4153 0.4306 0.3415 0.091 Uiso 1 1 calc R
H12C H 0.4239 0.4194 0.4637 0.091 Uiso 1 1 calc R
C13 C 0.2737(6) 0.5788(6) 0.5651(16) 0.043(5) Uani 1 1 d U
H13A H 0.2867 0.6063 0.5547 0.065 Uiso 1 1 calc R
H13B H 0.2718 0.5728 0.6414 0.065 Uiso 1 1 calc R
H13C H 0.2456 0.5789 0.5340 0.065 Uiso 1 1 calc R
C14 C 0.3412(5) 0.5265(6) 0.7766(16) 0.034(3) Uani 1 1 d U
H14A H 0.3208 0.5141 0.7263 0.041 Uiso 1 1 calc R
H14B H 0.3254 0.5421 0.8316 0.041 Uiso 1 1 calc R
C15 C 0.3666(5) 0.4919(5) 0.8286(16) 0.034(3) Uani 1 1 d .
H15A H 0.3818 0.4762 0.7739 0.051 Uiso 1 1 calc R
H15B H 0.3477 0.4730 0.8670 0.051 Uiso 1 1 calc R
H15C H 0.3866 0.5043 0.8786 0.051 Uiso 1 1 calc R
C16 C 0.3998(6) 0.6237(8) 0.4999(17) 0.051(4) Uani 1 1 d U
H16A H 0.4180 0.6041 0.4601 0.061 Uiso 1 1 calc R
H16B H 0.4174 0.6476 0.5226 0.061 Uiso 1 1 calc R
C17 C 0.3677(6) 0.6396(8) 0.4267(16) 0.051(4) Uani 1 1 d .
H17A H 0.3814 0.6522 0.3645 0.076 Uiso 1 1 calc R
H17B H 0.3508 0.6609 0.4629 0.076 Uiso 1 1 calc R
H17C H 0.3497 0.6165 0.4038 0.076 Uiso 1 1 calc R
C18 C 0.4529(7) 0.5347(8) 0.597(2) 0.064(5) Uani 1 1 d U
H18A H 0.4505 0.5532 0.6602 0.076 Uiso 1 1 calc R
H18B H 0.4710 0.5487 0.5441 0.076 Uiso 1 1 calc R
C19 C 0.4713(7) 0.4936(8) 0.629(2) 0.064(5) Uani 1 1 d .
H19A H 0.4730 0.4753 0.5662 0.096 Uiso 1 1 calc R
H19B H 0.4536 0.4804 0.6828 0.096 Uiso 1 1 calc R
H19C H 0.4995 0.4980 0.6576 0.096 Uiso 1 1 calc R
C20 C 0.3736(6) 0.7191(6) 0.6945(16) 0.039(5) Uani 1 1 d .
C21 C 0.3725(7) 0.7640(6) 0.6850(19) 0.048(5) Uani 1 1 d .
H21A H 0.3967 0.7735 0.6433 0.073 Uiso 1 1 calc R
H21B H 0.3736 0.7766 0.7560 0.073 Uiso 1 1 calc R
H21C H 0.3466 0.7725 0.6493 0.073 Uiso 1 1 calc R
N1 N 0.3752(4) 0.6842(4) 0.7062(11) 0.024(3) Uani 1 1 d .
O1 O 0.3688(4) 0.5548(4) 0.7202(9) 0.027(3) Uani 1 1 d U
O2 O 0.3855(4) 0.6035(4) 0.5896(9) 0.034(3) Uani 1 1 d U
O3 O 0.4124(5) 0.5272(4) 0.5532(11) 0.047(3) Uani 1 1 d U
Mg1 Mg 0.38190(16) 0.61810(16) 0.7500 0.0249(17) Uani 1 2 d S
Si1 Si 0.36891(16) 0.55208(15) 0.5830(4) 0.0291(11) Uani 1 1 d .
P79 P 0.32884(17) 0.47726(15) 0.3868(4) 0.0350(11) Uani 1 1 d .
Pt1 Pt 0.31043(2) 0.53253(2) 0.49056(5) 0.0324(2) Uani 1 1 d U

loop_
_atom_site_aniso_label
_atom_site_aniso_U_11
_atom_site_aniso_U_22
_atom_site_aniso_U_33
_atom_site_aniso_U_23
_atom_site_aniso_U_13
_atom_site_aniso_U_12
C1 0.074(15) 0.032(11) 0.029(10) 0.002(8) 0.006(10) 0.031(10)
C2 0.066(15) 0.018(9) 0.041(10) 0.003(8) -0.005(10) 0.008(9)
C3 0.035(11) 0.039(11) 0.082(17) 0.027(11) -0.002(11) -0.014(9)
C4 0.099(19) 0.052(14) 0.040(12) -0.021(11) -0.010(13) 0.039(15)
C5 0.040(12) 0.084(17) 0.026(9) 0.024(11) 0.000(9) 0.019(11)
C6 0.050(14) 0.077(17) 0.040(12) 0.008(11) 0.026(10) -0.004(12)
C7 0.080(18) 0.084(19) 0.039(12) 0.003(12) 0.006(12) 0.047(15)
C8 0.073(16) 0.033(11) 0.040(11) -0.001(9) 0.007(11) 0.011(10)
C9 0.053(14) 0.042(11) 0.065(15) 0.009(10) -0.005(12) 0.012(10)
C10 0.063(16) 0.048(13) 0.064(15) 0.002(12) -0.037(13) -0.008(11)
C11 0.071(12) 0.046(9) 0.066(11) -0.004(8) -0.015(9) 0.036(8)
C12 0.071(12) 0.046(9) 0.066(11) -0.004(8) -0.015(9) 0.036(8)
C13 0.036(11) 0.051(12) 0.044(11) -0.016(9) -0.016(9) 0.027(9)
C14 0.022(6) 0.028(7) 0.051(8) 0.022(6) -0.002(6) 0.006(5)
C15 0.022(6) 0.028(7) 0.051(8) 0.022(6) -0.002(6) 0.006(5)
C16 0.026(7) 0.088(12) 0.038(7) 0.021(8) 0.001(6) -0.003(7)
C17 0.026(7) 0.088(12) 0.038(7) 0.021(8) 0.001(6) -0.003(7)
C18 0.033(7) 0.086(13) 0.073(11) 0.003(10) 0.001(7) 0.035(8)
C19 0.033(7) 0.086(13) 0.073(11) 0.003(10) 0.001(7) 0.035(8)
C20 0.040(11) 0.034(11) 0.042(11) 0.006(9) -0.004(9) 0.012(9)
C21 0.043(12) 0.029(11) 0.073(15) 0.011(10) 0.005(11) 0.011(9)
N1 0.015(7) 0.026(8) 0.032(7) 0.000(6) 0.003(6) 0.009(5)
O1 0.026(6) 0.029(6) 0.027(6) 0.003(5) -0.006(5) -0.002(5)
O2 0.032(7) 0.047(8) 0.024(6) 0.007(5) 0.008(5) 0.009(6)
O3 0.059(8) 0.042(8) 0.039(7) 0.003(6) -0.015(7) 0.011(7)
Mg1 0.026(3) 0.026(3) 0.023(4) -0.001(2) -0.001(2) 0.011(3)
Si1 0.029(3) 0.028(3) 0.030(2) 0.000(2) 0.002(2) 0.013(2)
P79 0.053(3) 0.030(3) 0.022(2) -0.0021(19) 0.000(2) 0.020(2)
Pt1 0.0392(4) 0.0320(4) 0.0259(4) -0.0037(3) -0.0002(3) 0.0134(3)

loop_
_atom_type_symbol
_atom_type_description
_atom_type_scat_dispersion_real
_atom_type_scat_dispersion_imag
_atom_type_scat_source
C C 0.0033 0.0016 'International Tables Vol C Tables 4.2.6.8 and 6.1.1.4'
H H 0.0000 0.0000 'International Tables Vol C Tables 4.2.6.8 and 6.1.1.4'
Mg Mg 0.0486 0.0363 'International Tables Vol C Tables 4.2.6.8 and 6.1.1.4'
N N 0.0061 0.0033 'International Tables Vol C Tables 4.2.6.8 and 6.1.1.4'
O O 0.0106 0.0060 'International Tables Vol C Tables 4.2.6.8 and 6.1.1.4'
P P 0.1023 0.0942 'International Tables Vol C Tables 4.2.6.8 and 6.1.1.4'
Pt Pt -1.7033 8.3905 'International Tables Vol C Tables 4.2.6.8 and 6.1.1.4'
Si Si 0.0817 0.0704 'International Tables Vol C Tables 4.2.6.8 and 6.1.1.4'

loop_
_geom_angle_atom_site_label_1
_geom_angle_atom_site_label_2
_geom_angle_atom_site_label_3
_geom_angle
_geom_angle_site_symmetry_1
_geom_angle_site_symmetry_3
C3 C1 C4 110(2) . .
C3 C1 C2 103.7(16) . .
C4 C1 C2 114.5(16) . .
C3 C1 P79 111.6(14) . .
C4 C1 P79 122.7(16) . .
C2 C1 P79 92.2(14) . .
C1 C2 Pt1 101.8(14) . .
C1 C2 H2A 111.4 . .
Pt1 C2 H2A 111.4 . .
C1 C2 H2B 111.4 . .
Pt1 C2 H2B 111.4 . .
H2A C2 H2B 109.3 . .
C1 C3 H3A 109.5 . .
C1 C3 H3B 109.5 . .
H3A C3 H3B 109.5 . .
C1 C3 H3C 109.5 . .
H3A C3 H3C 109.5 . .
H3B C3 H3C 109.5 . .
C1 C4 H4A 109.5 . .
C1 C4 H4B 109.5 . .
H4A C4 H4B 109.5 . .
C1 C4 H4C 109.5 . .
H4A C4 H4C 109.5 . .
H4B C4 H4C 109.5 . .
C8 C5 C6 107(2) . .
C8 C5 C7 106.6(17) . .
C6 C5 C7 110.4(19) . .
C8 C5 P79 109.4(14) . .
C6 C5 P79 109.2(14) . .
C7 C5 P79 114.0(17) . .
C5 C6 H6A 109.5 . .
C5 C6 H6B 109.5 . .
H6A C6 H6B 109.5 . .
C5 C6 H6C 109.5 . .
H6A C6 H6C 109.5 . .
H6B C6 H6C 109.5 . .
C5 C7 H7A 109.5 . .
C5 C7 H7B 109.5 . .
H7A C7 H7B 109.5 . .
C5 C7 H7C 109.5 . .
H7A C7 H7C 109.5 . .
H7B C7 H7C 109.5 . .
C5 C8 H8A 109.5 . .
C5 C8 H8B 109.5 . .
H8A C8 H8B 109.5 . .
C5 C8 H8C 109.5 . .
H8A C8 H8C 109.5 . .
H8B C8 H8C 109.5 . .
C10 C9 C12 107(2) . .
C10 C9 C11 108(2) . .
C12 C9 C11 110(2) . .
C10 C9 P79 107.0(17) . .
C12 C9 P79 111.2(16) . .
C11 C9 P79 113.1(16) . .
C9 C10 H10A 109.5 . .
C9 C10 H10B 109.5 . .
H10A C10 H10B 109.5 . .
C9 C10 H10C 109.5 . .
H10A C10 H10C 109.5 . .
H10B C10 H10C 109.5 . .
C9 C11 H11A 109.5 . .
C9 C11 H11B 109.5 . .
H11A C11 H11B 109.5 . .
C9 C11 H11C 109.5 . .
H11A C11 H11C 109.5 . .
H11B C11 H11C 109.5 . .
C9 C12 H12A 109.5 . .
C9 C12 H12B 109.5 . .
H12A C12 H12B 109.5 . .
C9 C12 H12C 109.5 . .
H12A C12 H12C 109.5 . .
H12B C12 H12C 109.5 . .
Pt1 C13 H13A 109.5 . .
Pt1 C13 H13B 109.5 . .
H13A C13 H13B 109.5 . .
Pt1 C13 H13C 109.5 . .
H13A C13 H13C 109.5 . .
H13B C13 H13C 109.5 . .
O1 C14 C15 109.8(14) . .
O1 C14 H14A 109.7 . .
C15 C14 H14A 109.7 . .
O1 C14 H14B 109.7 . .
C15 C14 H14B 109.7 . .
H14A C14 H14B 108.2 . .
C14 C15 H15A 109.5 . .
C14 C15 H15B 109.5 . .
H15A C15 H15B 109.5 . .
C14 C15 H15C 109.5 . .
H15A C15 H15C 109.5 . .
H15B C15 H15C 109.5 . .
O2 C16 C17 116.5(16) . .
O2 C16 H16A 108.2 . .
C17 C16 H16A 108.2 . .
O2 C16 H16B 108.2 . .
C17 C16 H16B 108.2 . .
H16A C16 H16B 107.3 . .
C16 C17 H17A 109.5 . .
C16 C17 H17B 109.5 . .
H17A C17 H17B 109.5 . .
C16 C17 H17C 109.5 . .
H17A C17 H17C 109.5 . .
H17B C17 H17C 109.5 . .
O3 C18 C19 108(2) . .
O3 C18 H18A 110.1 . .
C19 C18 H18A 110.1 . .
O3 C18 H18B 110.1 . .
C19 C18 H18B 110.1 . .
H18A C18 H18B 108.4 . .
C18 C19 H19A 109.5 . .
C18 C19 H19B 109.5 . .
H19A C19 H19B 109.5 . .
C18 C19 H19C 109.5 . .
H19A C19 H19C 109.5 . .
H19B C19 H19C 109.5 . .
N1 C20 C21 177(2) . .
C20 C21 H21A 109.5 . .
C20 C21 H21B 109.5 . .
H21A C21 H21B 109.5 . .
C20 C21 H21C 109.5 . .
H21A C21 H21C 109.5 . .
H21B C21 H21C 109.5 . .
C20 N1 Mg1 172.3(16) . .
C14 O1 Si1 117.3(11) . .
C14 O1 Mg1 129.5(11) . .
Si1 O1 Mg1 103.1(6) . .
C16 O2 Si1 120.4(14) . .
C16 O2 Mg1 135.2(14) . .
Si1 O2 Mg1 104.1(6) . .
C18 O3 Si1 126.5(14) . .
O2 Mg1 O2 157.1(8) 8_666 .
O2 Mg1 O1 99.5(5) 8_666 .
O2 Mg1 O1 67.7(5) . .
O2 Mg1 O1 67.7(5) 8_666 8_666
O2 Mg1 O1 99.5(5) . 8_666
O1 Mg1 O1 114.6(7) . 8_666
O2 Mg1 N1 88.7(5) 8_666 8_666
O2 Mg1 N1 108.7(5) . 8_666
O1 Mg1 N1 86.9(5) . 8_666
O1 Mg1 N1 149.7(5) 8_666 8_666
O2 Mg1 N1 108.7(5) 8_666 .
O2 Mg1 N1 88.7(5) . .
O1 Mg1 N1 149.7(5) . .
O1 Mg1 N1 86.9(5) 8_666 .
N1 Mg1 N1 82.9(7) 8_666 .
O2 Mg1 Si1 33.9(4) 8_666 8_666
O2 Mg1 Si1 132.3(4) . 8_666
O1 Mg1 Si1 113.4(4) . 8_666
O1 Mg1 Si1 34.1(3) 8_666 8_666
N1 Mg1 Si1 119.1(4) 8_666 8_666
N1 Mg1 Si1 96.4(4) . 8_666
O2 Mg1 Si1 132.3(4) 8_666 .
O2 Mg1 Si1 33.9(4) . .
O1 Mg1 Si1 34.1(3) . .
O1 Mg1 Si1 113.4(4) 8_666 .
N1 Mg1 Si1 96.4(4) 8_666 .
N1 Mg1 Si1 119.1(4) . .
Si1 Mg1 Si1 133.0(3) 8_666 .
O3 Si1 O2 102.2(7) . .
O3 Si1 O1 104.7(7) . .
O2 Si1 O1 84.5(6) . .
O3 Si1 Pt1 116.2(6) . .
O2 Si1 Pt1 122.3(5) . .
O1 Si1 Pt1 121.4(5) . .
O3 Si1 Mg1 112.5(6) . .
O2 Si1 Mg1 42.0(4) . .
O1 Si1 Mg1 42.8(4) . .
Pt1 Si1 Mg1 131.3(2) . .
C5 P79 C1 110.5(9) . .
C5 P79 C9 107.9(10) . .
C1 P79 C9 111.2(10) . .
C5 P79 Pt1 112.4(8) . .
C1 P79 Pt1 87.3(6) . .
C9 P79 Pt1 125.4(8) . .
C13 Pt1 C2 91.4(7) . .
C13 Pt1 P79 160.8(6) . .
C2 Pt1 P79 69.5(5) . .
C13 Pt1 Si1 92.1(5) . .
C2 Pt1 Si1 176.3(5) . .
P79 Pt1 Si1 107.03(18) . .

loop_
_geom_bond_atom_site_label_1
_geom_bond_atom_site_label_2
_geom_bond_distance
_geom_bond_site_symmetry_2
C1 C3 1.52(3) .
C1 C4 1.56(3) .
C1 C2 1.57(2) .
C1 P79 1.89(2) .
C2 Pt1 2.12(2) .
C2 H2A 0.9900 .
C2 H2B 0.9900 .
C3 H3A 0.9800 .
C3 H3B 0.9800 .
C3 H3C 0.9800 .
C4 H4A 0.9800 .
C4 H4B 0.9800 .
C4 H4C 0.9800 .
C5 C8 1.55(3) .
C5 C6 1.56(3) .
C5 C7 1.58(3) .
C5 P79 1.88(2) .
C6 H6A 0.9800 .
C6 H6B 0.9800 .
C6 H6C 0.9800 .
C7 H7A 0.9800 .
C7 H7B 0.9800 .
C7 H7C 0.9800 .
C8 H8A 0.9800 .
C8 H8B 0.9800 .
C8 H8C 0.9800 .
C9 C10 1.52(3) .
C9 C12 1.53(3) .
C9 C11 1.55(3) .
C9 P79 1.91(2) .
C10 H10A 0.9800 .
C10 H10B 0.9800 .
C10 H10C 0.9800 .
C11 H11A 0.9800 .
C11 H11B 0.9800 .
C11 H11C 0.9800 .
C12 H12A 0.9800 .
C12 H12B 0.9800 .
C12 H12C 0.9800 .
C13 Pt1 2.106(17) .
C13 H13A 0.9800 .
C13 H13B 0.9800 .
C13 H13C 0.9800 .
C14 O1 1.45(2) .
C14 C15 1.52(2) .
C14 H14A 0.9900 .
C14 H14B 0.9900 .
C15 H15A 0.9800 .
C15 H15B 0.9800 .
C15 H15C 0.9800 .
C16 O2 1.38(2) .
C16 C17 1.47(3) .
C16 H16A 0.9900 .
C16 H16B 0.9900 .
C17 H17A 0.9800 .
C17 H17B 0.9800 .
C17 H17C 0.9800 .
C18 O3 1.43(3) .
C18 C19 1.49(3) .
C18 H18A 0.9900 .
C18 H18B 0.9900 .
C19 H19A 0.9800 .
C19 H19B 0.9800 .
C19 H19C 0.9800 .
C20 N1 1.12(2) .
C20 C21 1.44(3) .
C21 H21A 0.9800 .
C21 H21B 0.9800 .
C21 H21C 0.9800 .
N1 Mg1 2.191(15) .
O1 Si1 1.728(12) .
O1 Mg1 2.096(12) .
O2 Si1 1.726(14) .
O2 Mg1 2.073(12) .
O3 Si1 1.644(15) .
Mg1 O2 2.073(12) 8_666
Mg1 O1 2.096(12) 8_666
Mg1 N1 2.191(15) 8_666
Mg1 Si1 3.004(6) 8_666
Mg1 Si1 3.004(6) .
Si1 Pt1 2.286(5) .
P79 Pt1 2.272(5) .

loop_
_geom_torsion_atom_site_label_1
_geom_torsion_atom_site_label_2
_geom_torsion_atom_site_label_3
_geom_torsion_atom_site_label_4
_geom_torsion
_geom_torsion_site_symmetry_1
_geom_torsion_site_symmetry_4
C3 C1 C2 Pt1 86.8(17) . .
C4 C1 C2 Pt1 -153.7(17) . .
P79 C1 C2 Pt1 -26.1(11) . .
C21 C20 N1 Mg1 3(54) . .
C15 C14 O1 Si1 106.5(15) . .
C15 C14 O1 Mg1 -114.5(15) . .
C17 C16 O2 Si1 80(2) . .
C17 C16 O2 Mg1 -106(2) . .
C19 C18 O3 Si1 132.3(17) . .
C16 O2 Mg1 O2 -110.2(17) . 8_666
Si1 O2 Mg1 O2 64.6(5) . 8_666
C16 O2 Mg1 O1 -169.3(18) . .
Si1 O2 Mg1 O1 5.5(5) . .
C16 O2 Mg1 O1 -56.6(17) . 8_666
Si1 O2 Mg1 O1 118.3(6) . 8_666
C16 O2 Mg1 N1 112.2(17) . 8_666
Si1 O2 Mg1 N1 -73.0(7) . 8_666
C16 O2 Mg1 N1 30.1(17) . .
Si1 O2 Mg1 N1 -155.0(6) . .
C16 O2 Mg1 Si1 -67.3(18) . 8_666
Si1 O2 Mg1 Si1 107.5(6) . 8_666
C16 O2 Mg1 Si1 -175(2) . .
C14 O1 Mg1 O2 51.1(13) . 8_666
Si1 O1 Mg1 O2 -165.7(6) . 8_666
C14 O1 Mg1 O2 -148.7(13) . .
Si1 O1 Mg1 O2 -5.5(5) . .
C14 O1 Mg1 O1 120.8(13) . 8_666
Si1 O1 Mg1 O1 -96.0(6) . 8_666
C14 O1 Mg1 N1 -37.1(13) . 8_666
Si1 O1 Mg1 N1 106.1(6) . 8_666
C14 O1 Mg1 N1 -107.4(14) . .
Si1 O1 Mg1 N1 35.8(13) . .
C14 O1 Mg1 Si1 83.4(12) . 8_666
Si1 O1 Mg1 Si1 -133.4(4) . 8_666
C14 O1 Mg1 Si1 -143.2(15) . .
C20 N1 Mg1 O2 10(11) . 8_666
C20 N1 Mg1 O2 -155(11) . .
C20 N1 Mg1 O1 167(11) . .
C20 N1 Mg1 O1 -55(11) . 8_666
C20 N1 Mg1 N1 96(11) . 8_666
C20 N1 Mg1 Si1 -22(11) . 8_666
C20 N1 Mg1 Si1 -170(11) . .
C18 O3 Si1 O2 42.0(19) . .
C18 O3 Si1 O1 -45.4(19) . .
C18 O3 Si1 Pt1 177.8(16) . .
C18 O3 Si1 Mg1 -0.8(19) . .
C16 O2 Si1 O3 65.7(14) . .
Mg1 O2 Si1 O3 -110.1(7) . .
C16 O2 Si1 O1 169.6(14) . .
Mg1 O2 Si1 O1 -6.2(6) . .
C16 O2 Si1 Pt1 -66.6(14) . .
Mg1 O2 Si1 Pt1 117.7(5) . .
C16 O2 Si1 Mg1 175.8(16) . .
C14 O1 Si1 O3 -104.0(12) . .
Mg1 O1 Si1 O3 107.4(7) . .
C14 O1 Si1 O2 154.8(11) . .
Mg1 O1 Si1 O2 6.1(6) . .
C14 O1 Si1 Pt1 30.0(13) . .
Mg1 O1 Si1 Pt1 -118.6(5) . .
C14 O1 Si1 Mg1 148.7(14) . .
O2 Mg1 Si1 O3 -68.4(8) 8_666 .
O2 Mg1 Si1 O3 83.3(9) . .
O1 Mg1 Si1 O3 -87.6(8) . .
O1 Mg1 Si1 O3 12.1(7) 8_666 .
N1 Mg1 Si1 O3 -162.4(7) 8_666 .
N1 Mg1 Si1 O3 112.2(7) . .
Si1 Mg1 Si1 O3 -21.7(6) 8_666 .
O2 Mg1 Si1 O2 -151.7(9) 8_666 .
O1 Mg1 Si1 O2 -170.9(9) . .
O1 Mg1 Si1 O2 -71.2(7) 8_666 .
N1 Mg1 Si1 O2 114.3(7) 8_666 .
N1 Mg1 Si1 O2 28.9(7) . .
Si1 Mg1 Si1 O2 -105.0(6) 8_666 .
O2 Mg1 Si1 O1 19.2(8) 8_666 .
O2 Mg1 Si1 O1 170.9(9) . .
O1 Mg1 Si1 O1 99.7(9) 8_666 .
N1 Mg1 Si1 O1 -74.9(7) 8_666 .
N1 Mg1 Si1 O1 -160.3(8) . .
Si1 Mg1 Si1 O1 65.8(6) 8_666 .
O2 Mg1 Si1 Pt1 113.2(6) 8_666 .
O2 Mg1 Si1 Pt1 -95.1(7) . .
O1 Mg1 Si1 Pt1 94.1(7) . .
O1 Mg1 Si1 Pt1 -166.3(4) 8_666 .
N1 Mg1 Si1 Pt1 19.2(5) 8_666 .
N1 Mg1 Si1 Pt1 -66.2(5) . .
Si1 Mg1 Si1 Pt1 159.9(3) 8_666 .
C8 C5 P79 C1 45.3(19) . .
C6 C5 P79 C1 162.1(14) . .
C7 C5 P79 C1 -73.9(17) . .
C8 C5 P79 C9 167.1(16) . .
C6 C5 P79 C9 -76.1(18) . .
C7 C5 P79 C9 47.9(18) . .
C8 C5 P79 Pt1 -50.4(18) . .
C6 C5 P79 Pt1 66.4(16) . .
C7 C5 P79 Pt1 -169.6(13) . .
C3 C1 P79 C5 165.0(15) . .
C4 C1 P79 C5 31.9(19) . .
C2 C1 P79 C5 -89.3(13) . .
C3 C1 P79 C9 45.2(17) . .
C4 C1 P79 C9 -88.0(18) . .
C2 C1 P79 C9 150.9(12) . .
C3 C1 P79 Pt1 -82.0(14) . .
C4 C1 P79 Pt1 144.8(15) . .
C2 C1 P79 Pt1 23.7(10) . .
C10 C9 P79 C5 162.9(16) . .
C12 C9 P79 C5 46(2) . .
C11 C9 P79 C5 -78(2) . .
C10 C9 P79 C1 -75.8(18) . .
C12 C9 P79 C1 167.2(16) . .
C11 C9 P79 C1 43(2) . .
C10 C9 P79 Pt1 27(2) . .
C12 C9 P79 Pt1 -90.3(18) . .
C11 C9 P79 Pt1 145.6(15) . .
C1 C2 Pt1 C13 -156.0(13) . .
C1 C2 Pt1 P79 23.0(10) . .
C1 C2 Pt1 Si1 2(10) . .
C5 P79 Pt1 C13 96(2) . .
C1 P79 Pt1 C13 -15(2) . .
C9 P79 Pt1 C13 -130(2) . .
C5 P79 Pt1 C2 92.5(9) . .
C1 P79 Pt1 C2 -18.6(8) . .
C9 P79 Pt1 C2 -132.9(11) . .
C5 P79 Pt1 Si1 -88.9(7) . .
C1 P79 Pt1 Si1 160.1(6) . .
C9 P79 Pt1 Si1 45.7(10) . .
O3 Si1 Pt1 C13 -176.7(9) . .
O2 Si1 Pt1 C13 -50.5(8) . .
O1 Si1 Pt1 C13 54.1(8) . .
Mg1 Si1 Pt1 C13 1.6(7) . .
O3 Si1 Pt1 C2 25(9) . .
O2 Si1 Pt1 C2 151(9) . .
O1 Si1 Pt1 C2 -104(9) . .
Mg1 Si1 Pt1 C2 -156(9) . .
O3 Si1 Pt1 P79 4.8(6) . .
O2 Si1 Pt1 P79 131.0(5) . .
O1 Si1 Pt1 P79 -124.4(5) . .
Mg1 Si1 Pt1 P79 -176.9(2) . .
